data_7212962
loop_
_publ_author_name
'Azcondo, M. Teresa'
'Ballester, Loreto'
'Golhen, Stephane'
'Gutierrez, Angel'
'Ouahab, Lahcene'
'Yartsev, Slav'
'Delhaes, Pierre'

_publ_section_title
;
 Structural, magnetic, electrical and optical characterization of systems
 built from [M([9]aneN3)2]2+ (M=CuII or NiII) and TCNQ or TCNQF4
;
_journal_issue 6
_journal_name_full 'Journal of Materials Chemistry'
_journal_page_first 1237
_journal_paper_doi 10.1039/a807595f
_journal_volume 9
_journal_year 1999
_chemical_formula_moiety '[Ni[9]aneN3)2](TCNQ)2'
_chemical_formula_sum 'C36 H38 N14 Ni'
_chemical_formula_weight 725.51
_chemical_name_systematic
; 
 ? 
;
_space_group_IT_number 2
_symmetry_cell_setting triclinic
_symmetry_space_group_name_Hall '-P 1'
_symmetry_space_group_name_H-M 'P -1'
_atom_sites_solution_hydrogens geom
_atom_sites_solution_primary direct
_atom_sites_solution_secondary difmap
_audit_creation_method SHELXL
_cell_angle_alpha 82.06(2)
_cell_angle_beta 74.331(10)
_cell_angle_gamma 85.71(2)
_cell_formula_units_Z 1
_cell_length_a 8.6488(9)
_cell_length_b 8.919(3)
_cell_length_c 11.316(2)
_cell_measurement_reflns_used 25
_cell_measurement_temperature 293(2)
_cell_measurement_theta_max 13.00
_cell_measurement_theta_min 4.23
_cell_volume 831.8(3)
_computing_cell_refinement 'Enraf Nonius'
_computing_data_collection 'Enraf Nonius CAD4'
_computing_data_reduction MolEN
_computing_molecular_graphics ORTEP
_computing_structure_refinement 'SHELXL-93 (Sheldrick, 1993)'
_computing_structure_solution 'SHELXS-86 (Sheldrick, 1990)'
_diffrn_ambient_temperature 293(2)
_diffrn_measurement_device 'Enraf Nonius CAD4'
_diffrn_measurement_method \q-2\q
_diffrn_radiation_monochromator graphite
_diffrn_radiation_source 'fine-focus sealed tube'
_diffrn_radiation_type MoK\a
_diffrn_radiation_wavelength 0.71073
_diffrn_reflns_av_R_equivalents 0.0145
_diffrn_reflns_av_sigmaI/netI 0.0432
_diffrn_reflns_limit_h_max 11
_diffrn_reflns_limit_h_min 0
_diffrn_reflns_limit_k_max 11
_diffrn_reflns_limit_k_min -11
_diffrn_reflns_limit_l_max 14
_diffrn_reflns_limit_l_min -13
_diffrn_reflns_number 3876
_diffrn_reflns_theta_max 26.96
_diffrn_reflns_theta_min 1.88
_diffrn_standards_decay_% -1.4
_diffrn_standards_interval_count 250
_diffrn_standards_interval_time 60
_diffrn_standards_number 3
_exptl_absorpt_coefficient_mu 0.635
_exptl_absorpt_correction_T_max 0.998661
_exptl_absorpt_correction_T_min 0.962918
_exptl_absorpt_correction_type '\y scan'
_exptl_crystal_density_diffrn 1.448
_exptl_crystal_F_000 380
_refine_diff_density_max 1.304
_refine_diff_density_min -0.431
_refine_diff_density_rms 0.095
_refine_ls_extinction_method none
_refine_ls_goodness_of_fit_all 1.058
_refine_ls_goodness_of_fit_obs 1.066
_refine_ls_matrix_type full
_refine_ls_number_parameters 308
_refine_ls_number_reflns 3631
_refine_ls_number_restraints 0
_refine_ls_restrained_S_all 1.058
_refine_ls_restrained_S_obs 1.066
_refine_ls_R_factor_all 0.0853
_refine_ls_R_factor_obs 0.0551
_refine_ls_shift/esd_max 0.003
_refine_ls_shift/esd_mean 0.000
_refine_ls_structure_factor_coef Fsqd
_refine_ls_weighting_details 'w=1/[\s^2^(Fo^2^)+(0.0940P)^2^+0.8912P] where P=(Fo^2^+2Fc^2^)/3'
_refine_ls_weighting_scheme calc
_refine_ls_wR_factor_all 0.1601
_refine_ls_wR_factor_obs 0.1423
_reflns_number_observed 2881
_reflns_number_total 3631
_reflns_observed_criterion >2sigma(I)
_cod_data_source_file 807595fsup1.cif
_cod_data_source_block nitq2
_cod_depositor_comments
;
The following automatic conversions were performed:

'_refine_ls_weighting_scheme' value 'calc
w=1/[\s^2^(Fo^2^)+(0.0940P)^2^+0.8912P] where P=(Fo^2^+2Fc^2^)/3' was
changed to 'calc'. New tag '_refine_ls_weighting_details' was
created. The value of the new tag was set to
'w=1/[\s^2^(Fo^2^)+(0.0940P)^2^+0.8912P] where P=(Fo^2^+2Fc^2^)/3'.

Automatic conversion script
Id: cif_fix_values 3143 2015-03-26 13:38:13Z robertas 
;
_cod_database_code 7212962

loop_
_symmetry_equiv_pos_as_xyz
'x, y, z'
'-x, -y, -z'

loop_
_atom_site_aniso_label
_atom_site_aniso_U_11
_atom_site_aniso_U_22
_atom_site_aniso_U_33
_atom_site_aniso_U_23
_atom_site_aniso_U_13
_atom_site_aniso_U_12
Ni 0.0190(3) 0.0241(3) 0.0235(3) -0.0076(2) -0.0082(2) 0.0000(2)
N1 0.040(2) 0.042(2) 0.045(2) -0.0132(15) -0.0204(15) 0.0058(14)
N2 0.031(2) 0.048(2) 0.037(2) -0.0111(15) -0.0080(14) -0.0033(14)
N3 0.036(2) 0.042(2) 0.038(2) -0.0065(14) -0.0117(14) -0.0044(14)
C1 0.064(3) 0.027(2) 0.050(3) -0.003(2) -0.032(2) -0.009(2)
C2 0.047(2) 0.055(3) 0.049(3) -0.004(2) -0.016(2) -0.024(2)
C3 0.028(2) 0.045(2) 0.047(2) -0.021(2) -0.022(2) 0.010(2)
C4 0.053(2) 0.042(2) 0.043(2) -0.008(2) -0.029(2) 0.002(2)
C5 0.034(2) 0.063(3) 0.027(2) -0.012(2) -0.005(2) -0.006(2)
C6 0.050(2) 0.063(3) 0.056(3) -0.039(2) -0.026(2) 0.022(2)
N4 0.052(2) 0.054(2) 0.048(2) -0.022(2) -0.020(2) 0.016(2)
N5 0.040(2) 0.060(2) 0.055(2) -0.015(2) -0.023(2) 0.003(2)
N6 0.040(2) 0.065(2) 0.047(2) -0.027(2) -0.010(2) -0.003(2)
N7 0.039(2) 0.085(3) 0.059(2) -0.030(2) -0.014(2) -0.003(2)
C7 0.034(2) 0.026(2) 0.022(2) -0.0023(12) -0.0098(13) -0.0012(13)
C8 0.033(2) 0.033(2) 0.029(2) -0.0085(14) -0.0087(14) 0.0032(14)
C9 0.028(2) 0.036(2) 0.030(2) -0.0057(14) -0.0092(14) 0.0012(14)
C10 0.032(2) 0.031(2) 0.023(2) -0.0020(13) -0.0081(13) -0.0047(13)
C11 0.032(2) 0.039(2) 0.024(2) -0.0096(14) -0.0039(14) -0.0014(14)
C12 0.027(2) 0.038(2) 0.027(2) -0.0052(14) -0.0072(13) -0.0010(14)
C13 0.035(2) 0.031(2) 0.029(2) -0.0048(13) -0.0136(14) 0.0009(14)
C14 0.043(2) 0.034(2) 0.032(2) -0.0073(15) -0.019(2) 0.004(2)
C15 0.043(2) 0.033(2) 0.032(2) -0.0071(15) -0.016(2) 0.0000(15)
C16 0.032(2) 0.037(2) 0.030(2) -0.0084(14) -0.0074(14) -0.0065(14)
C17 0.035(2) 0.048(2) 0.030(2) -0.010(2) -0.0119(15) -0.008(2)
C18 0.040(2) 0.049(2) 0.033(2) -0.013(2) -0.009(2) -0.007(2)

loop_
_atom_site_label
_atom_site_type_symbol
_atom_site_fract_x
_atom_site_fract_y
_atom_site_fract_z
_atom_site_U_iso_or_equiv
_atom_site_thermal_displace_type
_atom_site_occupancy
_atom_site_calc_flag
_atom_site_refinement_flags
Ni Ni 0.0000 0.0000 0.0000 0.0213(2) Uani 1 d S
N1 N -0.0467(4) 0.2143(4) 0.0618(3) 0.0400(8) Uani 1 d .
N2 N 0.2420(4) 0.0505(4) -0.0166(3) 0.0383(7) Uani 1 d .
N3 N 0.0044(4) -0.0669(4) 0.1872(3) 0.0379(7) Uani 1 d .
C1 C 0.0929(6) 0.3023(4) -0.0025(4) 0.0433(10) Uani 1 d .
C2 C 0.2515(6) 0.2085(5) 0.0016(4) 0.0487(11) Uani 1 d .
C3 C 0.2938(4) -0.0548(5) 0.0762(4) 0.0365(8) Uani 1 d .
C4 C 0.1673(5) -0.0574(5) 0.2024(4) 0.0427(9) Uani 1 d .
C5 C -0.1093(5) 0.0354(5) 0.2592(4) 0.0412(9) Uani 1 d .
C6 C -0.0771(6) 0.2036(6) 0.1964(5) 0.0527(12) Uani 1 d .
N4 N 0.6120(5) 0.3741(4) 0.0779(3) 0.0495(9) Uani 1 d .
N5 N 0.1186(4) 0.5577(5) 0.2334(4) 0.0490(9) Uani 1 d .
N6 N 0.4963(4) 0.9414(5) 0.7342(3) 0.0488(9) Uani 1 d .
N7 N 0.9720(5) 0.7756(5) 0.5402(4) 0.0586(11) Uani 1 d .
C7 C 0.4746(4) 0.5869(4) 0.3208(3) 0.0271(7) Uani 1 d .
C8 C 0.6414(4) 0.5775(4) 0.3128(3) 0.0313(7) Uani 1 d .
C9 C 0.7035(4) 0.6413(4) 0.3914(3) 0.0311(7) Uani 1 d .
C10 C 0.6029(4) 0.7234(4) 0.4843(3) 0.0286(7) Uani 1 d .
C11 C 0.4370(4) 0.7345(4) 0.4910(3) 0.0320(7) Uani 1 d .
C12 C 0.3745(4) 0.6688(4) 0.4127(3) 0.0306(7) Uani 1 d .
C13 C 0.4133(4) 0.5185(4) 0.2372(3) 0.0303(7) Uani 1 d .
C14 C 0.5192(5) 0.4378(4) 0.1473(3) 0.0343(8) Uani 1 d .
C15 C 0.2501(5) 0.5386(4) 0.2345(3) 0.0344(8) Uani 1 d .
C16 C 0.6684(4) 0.7883(4) 0.5669(3) 0.0326(7) Uani 1 d .
C17 C 0.5730(4) 0.8729(5) 0.6590(3) 0.0360(8) Uani 1 d .
C18 C 0.8361(5) 0.7816(5) 0.5538(4) 0.0394(9) Uani 1 d .
H1 H 0.7078(52) 0.5232(50) 0.2574(40) 0.041(11) Uiso 1 d .
H2 H 0.8131(53) 0.6314(47) 0.3871(38) 0.037(11) Uiso 1 d .
H3 H 0.3672(54) 0.7848(51) 0.5547(42) 0.045(12) Uiso 1 d .
H4 H 0.2542(57) 0.6750(53) 0.4251(42) 0.050(13) Uiso 1 d .
H5 H -0.1406(67) 0.2739(63) 0.0311(50) 0.069(16) Uiso 1 d .
H6 H 0.0936(61) 0.3261(58) -0.0784(50) 0.056(15) Uiso 1 d .
H7 H 0.1009(50) 0.4053(50) 0.0224(39) 0.040(11) Uiso 1 d .
H8 H 0.3455(71) 0.2588(68) -0.0629(55) 0.078(18) Uiso 1 d .
H9 H 0.2749(53) 0.2044(51) 0.0853(44) 0.046(12) Uiso 1 d .
H10 H 0.3123(57) 0.0289(54) -0.0973(45) 0.049(13) Uiso 1 d .
H11 H 0.3932(58) -0.0307(52) 0.0925(42) 0.048(13) Uiso 1 d .
H12 H 0.3023(63) -0.1507(63) 0.0518(48) 0.061(15) Uiso 1 d .
H13 H 0.1940(63) -0.1486(62) 0.2710(50) 0.066(15) Uiso 1 d .
H14 H 0.1750(53) 0.0390(54) 0.2349(41) 0.045(12) Uiso 1 d .
H15 H -0.0283(53) -0.1812(53) 0.2243(41) 0.043(12) Uiso 1 d .
H16 H -0.1024(57) 0.0214(54) 0.3475(48) 0.054(14) Uiso 1 d .
H17 H -0.2190(73) 0.0158(66) 0.2542(53) 0.078(18) Uiso 1 d .
H18 H 0.0199(53) 0.2402(49) 0.2184(40) 0.040(11) Uiso 1 d .
H19 H -0.1661(67) 0.2758(64) 0.2288(51) 0.068(16) Uiso 1 d .

loop_
_atom_type_symbol
_atom_type_description
_atom_type_scat_dispersion_real
_atom_type_scat_dispersion_imag
_atom_type_scat_source
C C 0.0033 0.0016 'International Tables Vol C Tables 4.2.6.8 and 6.1.1.4'
H H 0.0000 0.0000 'International Tables Vol C Tables 4.2.6.8 and 6.1.1.4'
N N 0.0061 0.0033 'International Tables Vol C Tables 4.2.6.8 and 6.1.1.4'
Ni Ni 0.3393 1.1124 'International Tables Vol C Tables 4.2.6.8 and 6.1.1.4'

loop_
_geom_angle_atom_site_label_1
_geom_angle_atom_site_label_2
_geom_angle_atom_site_label_3
_geom_angle
_geom_angle_site_symmetry_1
_geom_angle_site_symmetry_3
N1 Ni N1 180.0 2 .
N1 Ni N2 97.47(13) 2 .
N1 Ni N2 82.53(13) . .
N1 Ni N2 82.53(13) 2 2
N1 Ni N2 97.47(13) . 2
N2 Ni N2 180.0 . 2
N1 Ni N3 81.91(13) 2 2
N1 Ni N3 98.09(13) . 2
N2 Ni N3 98.42(13) . 2
N2 Ni N3 81.58(13) 2 2
N1 Ni N3 98.09(13) 2 .
N1 Ni N3 81.91(13) . .
N2 Ni N3 81.58(13) . .
N2 Ni N3 98.42(13) 2 .
N3 Ni N3 180.0 2 .
C1 N1 C6 112.1(3) . .
C1 N1 Ni 106.0(2) . .
C6 N1 Ni 111.6(3) . .
C1 N1 H5 103.5(30) . .
C6 N1 H5 111.5(30) . .
Ni N1 H5 111.7(30) . .
C3 N2 C2 112.2(3) . .
C3 N2 Ni 105.9(2) . .
C2 N2 Ni 110.3(3) . .
C3 N2 H10 106.3(28) . .
C2 N2 H10 111.0(28) . .
Ni N2 H10 110.9(28) . .
C5 N3 C4 111.5(3) . .
C5 N3 Ni 105.7(2) . .
C4 N3 Ni 111.0(2) . .
C5 N3 H15 108.3(23) . .
C4 N3 H15 104.4(24) . .
Ni N3 H15 116.0(24) . .
N1 C1 C2 110.8(3) . .
N1 C1 H6 109.9(35) . .
C2 C1 H6 107.7(35) . .
N1 C1 H7 118.6(24) . .
C2 C1 H7 108.2(24) . .
H6 C1 H7 100.7(41) . .
N2 C2 C1 112.0(3) . .
N2 C2 H8 111.1(33) . .
C1 C2 H8 109.4(34) . .
N2 C2 H9 105.5(26) . .
C1 C2 H9 111.4(26) . .
H8 C2 H9 107.3(41) . .
N2 C3 C4 110.4(3) . .
N2 C3 H11 115.1(28) . .
C4 C3 H11 104.8(27) . .
N2 C3 H12 107.9(33) . .
C4 C3 H12 108.0(33) . .
H11 C3 H12 110.6(41) . .
N3 C4 C3 110.5(3) . .
N3 C4 H13 111.8(28) . .
C3 C4 H13 112.0(28) . .
N3 C4 H14 109.4(26) . .
C3 C4 H14 106.9(26) . .
H13 C4 H14 105.9(37) . .
N3 C5 C6 109.2(3) . .
N3 C5 H16 110.7(28) . .
C6 C5 H16 111.9(28) . .
N3 C5 H17 108.3(33) . .
C6 C5 H17 105.2(34) . .
H16 C5 H17 111.3(42) . .
N1 C6 C5 111.3(3) . .
N1 C6 H18 109.8(24) . .
C5 C6 H18 108.9(25) . .
N1 C6 H19 109.3(33) . .
C5 C6 H19 112.8(32) . .
H18 C6 H19 104.5(39) . .
C12 C7 C8 117.2(3) . .
C12 C7 C13 122.2(3) . .
C8 C7 C13 120.6(3) . .
C9 C8 C7 122.0(3) . .
C9 C8 H1 118.5(28) . .
C7 C8 H1 119.4(28) . .
C8 C9 C10 120.9(3) . .
C8 C9 H2 121.3(26) . .
C10 C9 H2 117.8(26) . .
C11 C10 C16 122.4(3) . .
C11 C10 C9 117.0(3) . .
C16 C10 C9 120.6(3) . .
C12 C11 C10 122.0(3) . .
C12 C11 H3 119.6(27) . .
C10 C11 H3 118.4(27) . .
C11 C12 C7 120.9(3) . .
C11 C12 H4 118.5(26) . .
C7 C12 H4 120.5(27) . .
C14 C13 C15 118.1(3) . .
C14 C13 C7 119.7(3) . .
C15 C13 C7 122.0(3) . .
N4 C14 C13 175.8(4) . .
N5 C15 C13 178.4(4) . .
C17 C16 C18 116.6(3) . .
C17 C16 C10 122.3(3) . .
C18 C16 C10 120.9(3) . .
N6 C17 C16 179.5(4) . .
N7 C18 C16 178.3(4) . .

loop_
_geom_bond_atom_site_label_1
_geom_bond_atom_site_label_2
_geom_bond_distance
_geom_bond_site_symmetry_2
Ni N1 2.099(3) 2
Ni N1 2.099(3) .
Ni N2 2.127(3) .
Ni N2 2.127(3) 2
Ni N3 2.130(3) 2
Ni N3 2.130(3) .
N1 C1 1.453(6) .
N1 C6 1.465(6) .
N1 H5 1.05(6) .
N2 C3 1.451(5) .
N2 C2 1.463(6) .
N2 H10 0.99(5) .
N3 C5 1.449(5) .
N3 C4 1.474(5) .
N3 H15 1.08(5) .
C1 C2 1.561(7) .
C1 H6 0.86(5) .
C1 H7 1.01(4) .
C2 H8 1.02(6) .
C2 H9 1.02(5) .
C3 C4 1.546(6) .
C3 H11 0.97(5) .
C3 H12 0.93(5) .
C4 H13 1.10(6) .
C4 H14 0.99(5) .
C5 C6 1.579(7) .
C5 H16 1.01(5) .
C5 H17 1.00(6) .
C6 H18 1.02(4) .
C6 H19 0.99(6) .
N4 C14 1.139(5) .
N5 C15 1.141(5) .
N6 C17 1.147(5) .
N7 C18 1.141(5) .
C7 C12 1.412(5) .
C7 C8 1.418(5) .
C7 C13 1.423(5) .
C8 C9 1.359(5) .
C8 H1 0.90(4) .
C9 C10 1.422(5) .
C9 H2 0.93(4) .
C10 C11 1.413(5) .
C10 C16 1.420(5) .
C11 C12 1.368(5) .
C11 H3 0.95(4) .
C12 H4 1.01(5) .
C13 C14 1.412(5) .
C13 C15 1.418(5) .
C16 C17 1.412(5) .
C16 C18 1.415(5) .
